data_2218029
loop_
_publ_author_name
'Fan, Ying'
'You, Wei'
'Qian, Hui-Fen'
'Liu, Jian-Lan'
'Huang, Wei'

_publ_section_title
;
 3,5-Dibromo-2-hydroxybenzaldehyde
;
_journal_coeditor_code AT2547
_journal_issue 5
_journal_name_full 'Acta Crystallographica Section E'
_journal_page_first o799
_journal_paper_doi 10.1107/S1600536808008726
_journal_volume 64
_journal_year 2008
_chemical_formula_iupac 'C7 H4 Br2 O2'
_chemical_formula_moiety 'C7 H4 Br2 O2'
_chemical_formula_sum 'C7 H4 Br2 O2'
_chemical_formula_weight 279.92
_chemical_name_systematic
;
3,5-Dibromo-2-hydroxybenzaldehyde
;
_space_group_IT_number 14
_symmetry_cell_setting monoclinic
_symmetry_space_group_name_Hall '-P 2ybc'
_symmetry_space_group_name_H-M 'P 1 21/c 1'
_atom_sites_solution_hydrogens geom
_atom_sites_solution_primary direct
_atom_sites_solution_secondary difmap
_audit_creation_method SHELXL-97
_cell_angle_alpha 90.00
_cell_angle_beta 103.212(2)
_cell_angle_gamma 90.00
_cell_formula_units_Z 8
_cell_length_a 16.474(8)
_cell_length_b 14.025(10)
_cell_length_c 7.531(7)
_cell_measurement_reflns_used 1688
_cell_measurement_temperature 291(2)
_cell_measurement_theta_max 22.766
_cell_measurement_theta_min 2.926
_cell_volume 1694(2)
_computing_cell_refinement 'SAINT (Bruker, 2000)'
_computing_data_collection 'SMART (Bruker, 2000)'
_computing_data_reduction 'SAINT (Bruker, 2000)'
_computing_molecular_graphics 'SHELXTL (Sheldrick, 2008)'
_computing_publication_material 'SHELXTL (Sheldrick, 2008)'
_computing_structure_refinement 'SHELXTL (Sheldrick, 2008)'
_computing_structure_solution 'SHELXTL (Sheldrick, 2008)'
_diffrn_ambient_temperature 291(2)
_diffrn_measured_fraction_theta_full 0.998
_diffrn_measured_fraction_theta_max 0.998
_diffrn_measurement_device_type 'Bruker SMART CCD area-detector'
_diffrn_measurement_method '\f and \w'
_diffrn_radiation_monochromator graphite
_diffrn_radiation_source 'fine-focus sealed tube'
_diffrn_radiation_type MoK\a
_diffrn_radiation_wavelength 0.71073
_diffrn_reflns_av_R_equivalents 0.1088
_diffrn_reflns_av_sigmaI/netI 0.1117
_diffrn_reflns_limit_h_max 15
_diffrn_reflns_limit_h_min -20
_diffrn_reflns_limit_k_max 16
_diffrn_reflns_limit_k_min -17
_diffrn_reflns_limit_l_max 9
_diffrn_reflns_limit_l_min -7
_diffrn_reflns_number 8777
_diffrn_reflns_theta_full 26.00
_diffrn_reflns_theta_max 26.00
_diffrn_reflns_theta_min 1.93
_diffrn_standards_decay_% 0
_diffrn_standards_interval_count 0
_diffrn_standards_interval_time 0
_diffrn_standards_number 0
_exptl_absorpt_coefficient_mu 9.515
_exptl_absorpt_correction_T_max 0.4496
_exptl_absorpt_correction_T_min 0.4496
_exptl_absorpt_correction_type multi-scan
_exptl_absorpt_process_details '(SADABS; Bruker, 2000)'
_exptl_crystal_colour yellow
_exptl_crystal_density_diffrn 2.195
_exptl_crystal_density_method 'not measured'
_exptl_crystal_description block
_exptl_crystal_F_000 1056
_exptl_crystal_size_max 0.10
_exptl_crystal_size_mid 0.10
_exptl_crystal_size_min 0.10
_refine_diff_density_max 0.666
_refine_diff_density_min -0.552
_refine_ls_extinction_coef 0.0018(3)
_refine_ls_extinction_expression Fc^*^=kFc[1+0.001xFc^2^\l^3^/sin(2\q)]^-1/4^
_refine_ls_extinction_method 'SHELXTL (Sheldrick, 2008)'
_refine_ls_goodness_of_fit_ref 0.788
_refine_ls_hydrogen_treatment constr
_refine_ls_matrix_type full
_refine_ls_number_parameters 202
_refine_ls_number_reflns 3328
_refine_ls_number_restraints 0
_refine_ls_restrained_S_all 0.788
_refine_ls_R_factor_all 0.1014
_refine_ls_R_factor_gt 0.0454
_refine_ls_shift/su_max 0.000
_refine_ls_shift/su_mean 0.000
_refine_ls_structure_factor_coef Fsqd
_refine_ls_weighting_details 'calc w=1/[\s^2^(Fo^2^)+(0.0451P)^2^] where P=(Fo^2^+2Fc^2^)/3'
_refine_ls_weighting_scheme calc
_refine_ls_wR_factor_gt 0.0916
_refine_ls_wR_factor_ref 0.1055
_reflns_number_gt 1670
_reflns_number_total 3328
_reflns_threshold_expression I>2\s(I)
_cod_data_source_file at2547.cif
_cod_data_source_block I
_cod_original_sg_symbol_H-M 'P 21/c'
_cod_database_code 2218029
_cod_database_fobs_code 2218029

loop_
_symmetry_equiv_pos_as_xyz
'x, y, z'
'-x, y+1/2, -z+1/2'
'-x, -y, -z'
'x, -y-1/2, z-1/2'

loop_
_atom_site_type_symbol
_atom_site_label
_atom_site_fract_x
_atom_site_fract_y
_atom_site_fract_z
_atom_site_U_iso_or_equiv
_atom_site_adp_type
_atom_site_calc_flag
_atom_site_refinement_flags
_atom_site_occupancy
Br Br1 0.33358(5) 0.40384(5) 0.34454(11) 0.0666(3) Uani d . 1
Br Br2 0.32451(4) -0.00188(5) 0.34528(10) 0.0653(3) Uani d . 1
Br Br3 0.10268(5) 0.96790(5) 0.39100(13) 0.0750(3) Uani d . 1
Br Br4 -0.12580(4) 0.67358(6) 0.46512(11) 0.0727(3) Uani d . 1
C C1 0.5095(4) 0.1950(4) 0.3046(8) 0.0424(15) Uani d . 1
C C2 0.4701(4) 0.2838(4) 0.3143(8) 0.0455(16) Uani d . 1
C C3 0.3876(4) 0.2848(5) 0.3376(8) 0.0490(17) Uani d . 1
C C4 0.3467(4) 0.2004(5) 0.3511(9) 0.0539(18) Uani d . 1
H H4 0.2925 0.2016 0.3681 0.065 Uiso calc R 1
C C5 0.3858(4) 0.1130(5) 0.3396(8) 0.0504(17) Uani d . 1
C C6 0.4670(4) 0.1100(5) 0.3151(8) 0.0488(17) Uani d . 1
H H6 0.4927 0.0518 0.3059 0.059 Uiso calc R 1
C C7 0.5945(4) 0.1906(5) 0.2718(9) 0.0574(19) Uani d . 1
H H7 0.6177 0.1306 0.2649 0.069 Uiso calc R 1
C C8 0.1215(4) 0.6721(5) 0.4036(9) 0.0494(17) Uani d . 1
C C9 0.1402(4) 0.7692(5) 0.3912(8) 0.0456(16) Uani d . 1
C C10 0.0787(4) 0.8359(4) 0.4063(8) 0.0477(17) Uani d . 1
C C11 0.0001(4) 0.8089(5) 0.4295(9) 0.0542(18) Uani d . 1
H H11 -0.0393 0.8548 0.4395 0.065 Uiso calc R 1
C C12 -0.0188(4) 0.7110(5) 0.4376(9) 0.0510(18) Uani d . 1
C C13 0.0415(4) 0.6440(5) 0.4260(8) 0.0518(17) Uani d . 1
H H13 0.0294 0.5795 0.4329 0.062 Uiso calc R 1
C C14 0.1838(5) 0.5982(5) 0.3899(10) 0.066(2) Uani d . 1
H H14 0.1689 0.5349 0.4011 0.079 Uiso calc R 1
O O1 0.6364(3) 0.2604(3) 0.2531(7) 0.0702(15) Uani d . 1
O O2 0.5114(3) 0.3678(3) 0.3080(7) 0.0655(13) Uani d . 1
H H2 0.5587 0.3568 0.2960 0.098 Uiso calc R 1
O O3 0.2528(3) 0.6135(3) 0.3652(8) 0.0762(15) Uani d . 1
O O4 0.2139(2) 0.8015(3) 0.3645(7) 0.0563(12) Uani d . 1
H H4A 0.2422 0.7563 0.3452 0.084 Uiso calc R 1

loop_
_atom_site_aniso_label
_atom_site_aniso_U_11
_atom_site_aniso_U_22
_atom_site_aniso_U_33
_atom_site_aniso_U_12
_atom_site_aniso_U_13
_atom_site_aniso_U_23
Br1 0.0687(5) 0.0551(5) 0.0819(6) 0.0197(4) 0.0292(4) 0.0055(4)
Br2 0.0571(5) 0.0538(5) 0.0879(6) -0.0152(4) 0.0226(4) -0.0017(4)
Br3 0.0666(5) 0.0371(5) 0.1317(8) 0.0011(4) 0.0441(5) -0.0014(5)
Br4 0.0484(5) 0.0764(6) 0.0966(6) -0.0142(4) 0.0233(4) 0.0000(5)
C1 0.041(4) 0.039(4) 0.048(4) -0.005(3) 0.012(3) 0.000(3)
C2 0.054(4) 0.034(4) 0.049(4) -0.005(3) 0.012(3) 0.004(3)
C3 0.048(4) 0.051(5) 0.047(4) 0.010(3) 0.010(3) -0.001(4)
C4 0.043(4) 0.060(5) 0.060(4) -0.003(4) 0.016(3) -0.004(4)
C5 0.050(4) 0.049(5) 0.054(4) -0.007(3) 0.015(3) -0.008(4)
C6 0.040(4) 0.046(4) 0.060(5) -0.003(3) 0.011(3) 0.001(4)
C7 0.050(4) 0.046(5) 0.078(5) 0.008(3) 0.018(4) 0.006(4)
C8 0.053(4) 0.041(4) 0.055(4) -0.004(3) 0.014(3) 0.003(3)
C9 0.043(4) 0.046(4) 0.049(4) 0.001(3) 0.011(3) -0.001(3)
C10 0.049(4) 0.041(4) 0.055(4) -0.002(3) 0.015(3) -0.001(3)
C11 0.049(4) 0.056(5) 0.059(4) 0.002(4) 0.016(3) -0.005(4)
C12 0.041(4) 0.063(5) 0.052(4) 0.001(3) 0.018(3) 0.007(4)
C13 0.053(4) 0.042(4) 0.062(5) -0.010(3) 0.017(3) 0.005(4)
C14 0.077(6) 0.035(4) 0.091(6) 0.013(4) 0.028(5) 0.011(4)
O1 0.049(3) 0.052(3) 0.116(4) -0.002(3) 0.032(3) 0.010(3)
O2 0.057(3) 0.045(3) 0.098(4) 0.001(2) 0.026(3) 0.004(3)
O3 0.059(3) 0.049(3) 0.130(5) 0.013(3) 0.043(3) 0.013(3)
O4 0.037(3) 0.041(3) 0.097(4) 0.001(2) 0.029(2) -0.002(3)

loop_
_atom_type_symbol
_atom_type_description
_atom_type_scat_dispersion_real
_atom_type_scat_dispersion_imag
_atom_type_scat_source
C C 0.0033 0.0016 'International Tables Vol C Tables 4.2.6.8 and 6.1.1.4'
H H 0.0000 0.0000 'International Tables Vol C Tables 4.2.6.8 and 6.1.1.4'
O O 0.0106 0.0060 'International Tables Vol C Tables 4.2.6.8 and 6.1.1.4'
Br Br -0.2901 2.4595 'International Tables Vol C Tables 4.2.6.8 and 6.1.1.4'

loop_
_geom_angle_atom_site_label_1
_geom_angle_atom_site_label_2
_geom_angle_atom_site_label_3
_geom_angle
_geom_angle_publ_flag
C6 C1 C2 120.5(6) ?
C6 C1 C7 118.7(6) ?
C2 C1 C7 120.7(6) ?
O2 C2 C3 119.8(6) ?
O2 C2 C1 121.3(6) ?
C3 C2 C1 118.9(6) ?
C4 C3 C2 120.2(6) ?
C4 C3 Br1 120.9(5) ?
C2 C3 Br1 118.9(5) ?
C3 C4 C5 120.6(6) ?
C3 C4 H4 119.7 ?
C5 C4 H4 119.7 ?
C6 C5 C4 120.3(6) ?
C6 C5 Br2 120.5(5) ?
C4 C5 Br2 119.1(5) ?
C5 C6 C1 119.5(6) ?
C5 C6 H6 120.2 ?
C1 C6 H6 120.2 ?
O1 C7 C1 124.5(6) y
O1 C7 H7 117.7 ?
C1 C7 H7 117.7 ?
C9 C8 C13 119.9(6) ?
C9 C8 C14 120.7(6) ?
C13 C8 C14 119.4(6) ?
O4 C9 C10 118.6(6) ?
O4 C9 C8 123.5(6) ?
C10 C9 C8 118.0(6) ?
C11 C10 C9 122.4(6) ?
C11 C10 Br3 118.9(5) ?
C9 C10 Br3 118.7(5) ?
C10 C11 C12 119.3(6) ?
C10 C11 H11 120.4 ?
C12 C11 H11 120.4 ?
C13 C12 C11 119.3(6) ?
C13 C12 Br4 121.2(5) ?
C11 C12 Br4 119.6(5) ?
C12 C13 C8 121.1(6) ?
C12 C13 H13 119.4 ?
C8 C13 H13 119.4 ?
O3 C14 C8 125.1(7) y
O3 C14 H14 117.4 ?
C8 C14 H14 117.4 ?
C2 O2 H2 109.5 ?
C9 O4 H4A 109.5 ?

loop_
_geom_bond_atom_site_label_1
_geom_bond_atom_site_label_2
_geom_bond_distance
_geom_bond_publ_flag
Br1 C3 1.898(6) y
Br2 C5 1.906(6) y
Br3 C10 1.902(6) y
Br4 C12 1.895(6) y
C1 C6 1.394(8) ?
C1 C2 1.413(8) ?
C1 C7 1.477(8) ?
C2 O2 1.368(7) y
C2 C3 1.410(8) ?
C3 C4 1.377(8) ?
C4 C5 1.397(8) ?
C4 H4 0.9300 ?
C5 C6 1.393(8) ?
C6 H6 0.9300 ?
C7 O1 1.225(7) y
C7 H7 0.9300 ?
C8 C9 1.404(9) ?
C8 C13 1.424(8) ?
C8 C14 1.479(9) ?
C9 O4 1.355(7) y
C9 C10 1.402(8) ?
C10 C11 1.398(8) ?
C11 C12 1.412(9) ?
C11 H11 0.9300 ?
C12 C13 1.384(8) ?
C13 H13 0.9300 ?
C14 O3 1.213(8) y
C14 H14 0.9300 ?
O2 H2 0.8200 ?
O4 H4A 0.8200 ?

loop_
_geom_hbond_atom_site_label_D
_geom_hbond_atom_site_label_H
_geom_hbond_atom_site_label_A
_geom_hbond_site_symmetry_A
_geom_hbond_distance_DH
_geom_hbond_distance_HA
_geom_hbond_distance_DA
_geom_hbond_angle_DHA
O2 H2 O1 . 0.82 1.94 2.660(6) 146.2
O4 H4A O3 . 0.82 2.01 2.713(6) 143.1
O4 H4A O1 2_655 0.82 2.29 2.863(6) 127.8
C7 H7 O3 2_645 0.93 2.55 3.122(8) 119.8

loop_
_cod_related_entry_id
_cod_related_entry_database
_cod_related_entry_code
1 ChemSpider 6757
